data_7050314
loop_
_publ_author_name
'Jingyang Niu'
'Dong-jie Guo'
'Jingping Wang'
'Jun-wei Zhao'

_publ_section_title
;
Controlled assembly of polyoxometalate-based
composite materials containing zero- and one-dimensional structures
;
_journal_name_full 'New J.Chem.(Nouv.J.Chim.)'
_journal_year 2004
_chemical_formula_sum 'C30 H80 Ce2 N6 O81 P2 W18'
_chemical_formula_weight 5472.48
_space_group_IT_number 2
_symmetry_cell_setting triclinic
_symmetry_space_group_name_Hall '-P 1'
_symmetry_space_group_name_H-M 'P -1'
_atom_sites_solution_hydrogens geom
_atom_sites_solution_primary direct
_atom_sites_solution_secondary difmap
_cell_angle_alpha 80.63(3)
_cell_angle_beta 81.65(3)
_cell_angle_gamma 68.01(3)
_cell_formula_units_Z 2
_cell_length_a 14.137(3)
_cell_length_b 14.661(3)
_cell_length_c 26.806(5)
_cell_measurement_reflns_used 250
_cell_measurement_temperature 293(2)
_cell_measurement_theta_max 25
_cell_measurement_theta_min 2.5
_cell_volume 5061.9(17)
_diffrn_ambient_temperature 293(2)
_diffrn_detector_area_resol_mean ?
_diffrn_measurement_device_type R-axis-IV
_diffrn_measurement_method 'Osillation frames'
_diffrn_radiation_monochromator graphite
_diffrn_radiation_source 'fine-focus sealed tube'
_diffrn_radiation_type MoK\a
_diffrn_radiation_wavelength 0.71073
_diffrn_reflns_av_R_equivalents 0.0000
_diffrn_reflns_av_sigmaI/netI 0.1240
_diffrn_reflns_limit_h_max 15
_diffrn_reflns_limit_h_min -16
_diffrn_reflns_limit_k_max 0
_diffrn_reflns_limit_k_min -17
_diffrn_reflns_limit_l_max 31
_diffrn_reflns_limit_l_min -31
_diffrn_reflns_number 13955
_diffrn_reflns_theta_max 25.00
_diffrn_reflns_theta_min 1.51
_diffrn_standards_decay_% 0
_diffrn_standards_interval_count 0
_diffrn_standards_interval_time .
_diffrn_standards_number 0
_exptl_absorpt_coefficient_mu 21.374
_exptl_absorpt_correction_T_max 0.2021
_exptl_absorpt_correction_T_min 0.0939
_exptl_absorpt_correction_type empirical
_exptl_absorpt_process_details ?
_exptl_crystal_colour Brown
_exptl_crystal_density_diffrn 3.590
_exptl_crystal_density_meas ?
_exptl_crystal_density_method 'not measured'
_exptl_crystal_description Block
_exptl_crystal_F_000 4856
_exptl_crystal_size_max 0.21
_exptl_crystal_size_mid 0.12
_exptl_crystal_size_min 0.11
_refine_ls_extinction_coef ?
_refine_ls_extinction_method none
_refine_ls_goodness_of_fit_ref 1.091
_refine_ls_hydrogen_treatment mixed
_refine_ls_matrix_type full
_refine_ls_number_parameters 1252
_refine_ls_number_reflns 13955
_refine_ls_number_restraints 420
_refine_ls_restrained_S_all 1.095
_refine_ls_R_factor_all 0.0767
_refine_ls_R_factor_gt 0.0616
_refine_ls_shift/su_max 0.001
_refine_ls_shift/su_mean 0.000
_refine_ls_structure_factor_coef Fsqd
_refine_ls_weighting_details 'calc w=1/[\s^2^(Fo^2^)+(0.0700P)^2^+0.0000P] where P=(Fo^2^+2Fc^2^)/3'
_refine_ls_weighting_scheme calc
_refine_ls_wR_factor_gt 0.1345
_refine_ls_wR_factor_ref 0.1412
_reflns_number_gt 12447
_reflns_number_total 13955
_reflns_threshold_expression >2sigma(I)
_cod_depositor_comments
;
The following automatic conversions were performed:
'_symmetry_cell_setting' value 'Triclinic' changed to 'triclinic'
according to '/home/saulius/struct/CIF-dictionaries/cif_core.dic'
dictionary named 'cif_core.dic' version 2.4.1 from 2010-06-29.

Automatic conversion script
Id: cif_fix_enum 1527 2010-12-29 10:47:43Z saulius 
;
_cod_database_code 7050314

loop_
_symmetry_equiv_pos_as_xyz
'x, y, z'
'-x, -y, -z'

loop_
_atom_site_label
_atom_site_type_symbol
_atom_site_fract_x
_atom_site_fract_y
_atom_site_fract_z
_atom_site_U_iso_or_equiv
_atom_site_adp_type
_atom_site_occupancy
_atom_site_symmetry_multiplicity
_atom_site_calc_flag
_atom_site_refinement_flags
_atom_site_disorder_assembly
_atom_site_disorder_group
Ce1 Ce 0.32963(13) 0.22970(12) -0.57498(6) 0.0435(4) Uani 1 1 d U . .
Ce2 Ce 0.05905(9) 1.25688(8) -0.95240(4) 0.0182(3) Uani 1 1 d . . .
P1 P 0.1302(4) 0.7672(4) -0.69184(18) 0.0165(11) Uani 1 1 d . . .
P2 P 0.2710(4) 0.7323(4) -0.8305(2) 0.0192(5) Uani 1 1 d U . .
W1 W 0.14713(8) 0.81019(8) -0.56908(3) 0.0328(2) Uani 1 1 d . . .
W2 W -0.08311(8) 0.91073(7) -0.61679(4) 0.0327(2) Uani 1 1 d . . .
W3 W 0.01980(8) 0.66346(7) -0.58408(3) 0.0277(2) Uani 1 1 d . . .
W4 W 0.37431(7) 0.65949(7) -0.64621(3) 0.0249(2) Uani 1 1 d . . .
W5 W 0.24922(7) 0.51245(6) -0.66042(3) 0.0211(2) Uani 1 1 d . . .
W6 W -0.00040(6) 0.61812(7) -0.71310(3) 0.0206(2) Uani 1 1 d . . .
W7 W -0.10613(7) 0.86340(7) -0.74476(3) 0.0256(2) Uani 1 1 d . . .
W8 W 0.03084(8) 1.02431(7) -0.72996(4) 0.0282(2) Uani 1 1 d . . .
W9 W 0.25782(8) 0.92772(7) -0.68173(3) 0.0281(2) Uani 1 1 d . . .
W10 W 0.38210(6) 0.47592(6) -0.79098(3) 0.01978(19) Uani 1 1 d U . .
W11 W 0.13334(6) 0.58250(6) -0.84329(3) 0.01667(19) Uani 1 1 d . . .
W12 W 0.02804(6) 0.82924(6) -0.87451(3) 0.0191(2) Uani 1 1 d . . .
W13 W 0.16618(7) 0.98968(6) -0.85925(3) 0.0193(2) Uani 1 1 d . . .
W14 W 0.39326(7) 0.89313(7) -0.81143(3) 0.0222(2) Uani 1 1 d . . .
W15 W 0.50541(6) 0.62429(7) -0.77682(3) 0.0212(2) Uani 1 1 d U . .
W16 W 0.49047(6) 0.72635(7) -0.91173(3) 0.0217(2) Uani 1 1 d U . .
W17 W 0.36800(7) 0.57619(6) -0.92654(3) 0.0204(2) Uani 1 1 d U . .
W18 W 0.26026(7) 0.82237(7) -0.95985(3) 0.0217(2) Uani 1 1 d U . .
O1 O 0.1852(16) 0.8313(14) -0.5163(6) 0.051(5) Uani 1 1 d . . .
O2 O -0.1932(14) 0.9948(14) -0.5935(7) 0.050(5) Uani 1 1 d . . .
O3 O -0.0284(13) 0.5922(12) -0.5384(5) 0.035(4) Uani 1 1 d . . .
O4 O 0.4750(12) 0.6341(14) -0.6120(6) 0.046(5) Uani 1 1 d . . .
O5 O 0.2740(11) 0.3926(12) -0.6330(6) 0.031(4) Uani 1 1 d U . .
O6 O -0.0575(13) 0.5302(13) -0.7055(6) 0.040(4) Uani 1 1 d . . .
O7 O -0.2286(12) 0.9317(14) -0.7593(7) 0.047(5) Uani 1 1 d . . .
O8 O -0.0473(12) 1.1432(11) -0.7377(6) 0.037(4) Uani 1 1 d . . .
O9 O 0.3211(15) 0.9854(13) -0.6587(6) 0.046(5) Uani 1 1 d . . .
O10 O 0.4295(12) 0.3507(13) -0.7884(7) 0.039(4) Uani 1 1 d . . .
O11 O 0.0998(11) 0.4927(11) -0.8584(5) 0.022(3) Uani 1 1 d . . .
O12 O -0.0681(12) 0.8951(13) -0.9111(6) 0.039(4) Uani 1 1 d . . .
O13 O 0.1064(12) 1.1076(11) -0.8898(6) 0.031(4) Uani 1 1 d . . .
O14 O 0.4797(10) 0.9456(11) -0.8113(5) 0.022(3) Uani 1 1 d U . .
O15 O 0.6271(12) 0.5916(14) -0.7647(6) 0.040(4) Uani 1 1 d . . .
O16 O 0.6081(10) 0.7247(12) -0.9387(6) 0.028(4) Uani 1 1 d . . .
O17 O 0.4032(13) 0.4854(12) -0.9639(6) 0.033(4) Uani 1 1 d . . .
O18 O 0.2299(12) 0.8875(12) -1.0170(5) 0.032(4) Uani 1 1 d . . .
O19 O 0.0870(13) 0.7121(14) -0.5438(7) 0.047(5) Uani 1 1 d U . .
O20 O -0.0913(11) 0.7886(11) -0.5812(6) 0.028(3) Uani 1 1 d U . .
O21 O 0.0152(11) 0.9016(11) -0.5735(6) 0.026(3) Uani 1 1 d U . .
O22 O 0.1459(12) 0.5735(11) -0.6065(5) 0.030(4) Uani 1 1 d . . .
O23 O -0.0240(11) 0.6469(11) -0.6435(6) 0.026(3) Uani 1 1 d . . .
O24 O -0.1221(11) 0.8781(11) -0.6739(6) 0.028(4) Uani 1 1 d . . .
O25 O -0.0275(12) 0.9879(12) -0.6637(6) 0.034(4) Uani 1 1 d . . .
O26 O 0.1867(12) 0.8957(11) -0.6185(5) 0.030(4) Uani 1 1 d . . .
O27 O 0.2661(12) 0.7092(12) -0.5945(6) 0.036(4) Uani 1 1 d . . .
O28 O -0.0417(12) 0.9617(12) -0.7550(6) 0.040(4) Uani 1 1 d . . .
O29 O 0.1372(13) 1.0362(12) -0.6995(5) 0.033(4) Uani 1 1 d . . .
O30 O 0.3461(11) 0.7934(11) -0.6729(5) 0.027(4) Uani 1 1 d . . .
O31 O 0.3494(11) 0.5379(11) -0.6321(5) 0.025(3) Uani 1 1 d U . .
O32 O 0.1338(11) 0.5406(11) -0.6972(5) 0.027(3) Uani 1 1 d . . .
O33 O -0.1164(10) 0.7326(11) -0.7288(5) 0.025(3) Uani 1 1 d U . .
O34 O 0.4459(11) 0.6204(12) -0.7081(5) 0.029(4) Uani 1 1 d . . .
O35 O 0.3337(10) 0.4872(11) -0.7201(5) 0.025(3) Uani 1 1 d . . .
O36 O 0.0501(10) 0.6092(10) -0.7820(5) 0.021(3) Uani 1 1 d U . .
O37 O -0.0464(11) 0.8288(12) -0.8106(6) 0.031(4) Uani 1 1 d . . .
O38 O 0.1097(12) 1.0170(11) -0.7919(6) 0.032(4) Uani 1 1 d . . .
O39 O 0.3139(13) 0.9322(12) -0.7492(6) 0.037(4) Uani 1 1 d . . .
O40 O 0.4552(11) 0.7654(12) -0.7772(5) 0.026(4) Uani 1 1 d . . .
O41 O 0.5031(10) 0.4962(11) -0.7797(5) 0.019(3) Uani 1 1 d . . .
O42 O 0.2431(10) 0.5107(10) -0.8040(5) 0.018(3) Uani 1 1 d . . .
O43 O 0.0369(10) 0.6972(10) -0.8799(5) 0.021(3) Uani 1 1 d U . .
O44 O 0.0672(10) 0.9308(10) -0.8595(5) 0.021(3) Uani 1 1 d . . .
O45 O 0.2899(10) 0.9964(10) -0.8462(5) 0.020(3) Uani 1 1 d U . .
O46 O 0.2344(10) 0.5821(10) -0.8991(5) 0.017(3) Uani 1 1 d U . .
O47 O 0.1375(10) 0.8095(11) -0.9299(5) 0.024(3) Uani 1 1 d . . .
O48 O 0.2271(11) 0.9271(11) -0.9183(5) 0.028(4) Uani 1 1 d . . .
O49 O 0.4433(10) 0.8345(10) -0.8739(5) 0.020(3) Uani 1 1 d U . .
O50 O 0.5244(10) 0.6454(11) -0.8493(5) 0.024(3) Uani 1 1 d U . .
O51 O 0.4067(10) 0.5048(11) -0.8630(5) 0.023(3) Uani 1 1 d . . .
O52 O 0.4846(11) 0.6125(12) -0.9360(5) 0.031(4) Uani 1 1 d . . .
O53 O 0.3059(10) 0.6858(11) -0.9737(5) 0.025(4) Uani 1 1 d . . .
O54 O 0.4038(11) 0.8053(12) -0.9607(6) 0.033(4) Uani 1 1 d U . .
O55 O 0.2284(10) 0.6774(10) -0.6878(5) 0.021(3) Uani 1 1 d U . .
O56 O 0.1513(10) 0.8624(10) -0.7140(5) 0.019(3) Uani 1 1 d . . .
O57 O 0.0568(9) 0.7507(10) -0.7233(5) 0.015(3) Uani 1 1 d U . .
O58 O 0.0757(10) 0.7816(10) -0.6374(5) 0.021(3) Uani 1 1 d U . .
O59 O 0.3374(10) 0.6500(10) -0.7936(5) 0.0200(5) Uani 1 1 d U . .
O60 O 0.1662(9) 0.7239(9) -0.8315(4) 0.010(3) Uani 1 1 d U . .
O61 O 0.2574(9) 0.8363(9) -0.8188(4) 0.011(3) Uani 1 1 d U . .
O62 O 0.3255(10) 0.7188(10) -0.8849(5) 0.0207(4) Uani 1 1 d U . .
O1W O 0.3813(15) 0.3341(14) -0.5390(7) 0.0490(15) Uani 1 1 d U . .
O2W O 0.4747(15) 0.1342(14) -0.5181(6) 0.0480(15) Uani 1 1 d U . .
O3W O 0.2043(14) 0.3891(13) -0.5284(6) 0.0468(15) Uani 1 1 d U . .
O4W O 0.3665(14) 0.0502(13) -0.5757(6) 0.0460(15) Uani 1 1 d U . .
O5W O 0.2758(15) 0.1670(16) -0.4863(6) 0.057(5) Uani 1 1 d . . .
O6W O 0.0180(13) 1.3367(15) -0.8732(6) 0.048(5) Uani 1 1 d . . .
O7W O -0.0664(12) 1.3392(12) -1.0192(6) 0.038(4) Uani 1 1 d . . .
O8W O 0.0709(12) 1.4264(12) -0.9705(8) 0.052(5) Uani 1 1 d . . .
O9W O 0.0622(15) 1.0968(16) -0.9836(8) 0.061(5) Uani 1 1 d U . .
O10W O 0.2557(15) 0.4313(17) -1.0056(8) 0.064(6) Uani 1 1 d . . .
O11W O -0.1273(17) 1.3218(17) -0.8001(7) 0.073(7) Uani 1 1 d . . .
O12W O 0.3131(19) 0.9214(19) -0.4911(9) 0.090(9) Uani 1 1 d . . .
O13W O -1.1905(18) 2.4475(17) -0.7299(11) 0.092(8) Uani 1 1 d . . .
N1 N 0.2975(15) 0.1906(16) -0.7414(7) 0.0484(12) Uani 1 1 d DU . .
N2 N 0.6166(14) 0.2937(15) -0.6690(7) 0.0527(13) Uani 1 1 d DU . .
N3 N -0.0244(13) 0.3101(11) -0.5809(8) 0.0510(13) Uani 1 1 d DU . .
N4 N 0.232(2) 1.222(3) -1.1151(11) 0.082(4) Uani 1 1 d DU . .
N5 N -0.2764(19) 1.295(2) -0.8855(11) 0.063(6) Uani 1 1 d U . .
N6 N 0.381(2) 1.2103(18) -0.9129(9) 0.055(5) Uani 1 1 d U . .
O1A O 0.3106(14) 0.1975(13) -0.6572(6) 0.0459(8) Uani 1 1 d U . .
O2A O 0.4930(15) 0.2249(14) -0.6250(7) 0.0480(8) Uani 1 1 d U . .
O3A O 0.1509(15) 0.2490(13) -0.5642(6) 0.0470(8) Uani 1 1 d U . .
O4A O 0.1594(16) 1.247(2) -1.0346(9) 0.082(4) Uani 1 1 d U . .
O5A O -0.1074(13) 1.2616(16) -0.9182(8) 0.058(6) Uani 1 1 d . . .
O6A O 0.2226(12) 1.2352(13) -0.9303(8) 0.048(5) Uani 1 1 d . . .
C1 C 0.2497(16) 0.2271(19) -0.6938(8) 0.0476(10) Uani 1 1 d DU . .
C2 C 0.1375(17) 0.284(2) -0.6972(7) 0.0485(12) Uani 1 1 d DU . .
H2A H 0.1174 0.3484 -0.6857 0.058 Uiso 1 1 calc R . .
H2B H 0.0971 0.2479 -0.6768 0.058 Uiso 1 1 calc R . .
C3 C 0.1239(19) 0.2934(18) -0.7524(7) 0.0489(13) Uani 1 1 d DU . .
H3A H 0.1254 0.3564 -0.7697 0.059 Uiso 1 1 calc R . .
H3B H 0.0598 0.2875 -0.7571 0.059 Uiso 1 1 calc R . .
C4 C 0.2136(16) 0.2089(18) -0.7715(9) 0.0489(13) Uani 1 1 d DU . .
H4A H 0.1958 0.1503 -0.7683 0.059 Uiso 1 1 calc R . .
H4B H 0.2331 0.2255 -0.8071 0.059 Uiso 1 1 calc R . .
C5 C 0.4057(17) 0.135(2) -0.7518(14) 0.085(12) Uani 1 1 d D . .
H5A H 0.4408 0.1295 -0.7227 0.128 Uiso 1 1 calc R . .
H5B H 0.4332 0.1686 -0.7805 0.128 Uiso 1 1 calc R . .
H5C H 0.4148 0.0700 -0.7589 0.128 Uiso 1 1 calc R . .
C6 C 0.5583(19) 0.2298(14) -0.6533(10) 0.0514(11) Uani 1 1 d DU . .
C7 C 0.6239(18) 0.1347(17) -0.6745(10) 0.0531(13) Uani 1 1 d DU . .
H7A H 0.6446 0.0806 -0.6475 0.064 Uiso 1 1 calc R . .
H7B H 0.5876 0.1180 -0.6975 0.064 Uiso 1 1 calc R . .
C8 C 0.715(2) 0.1561(18) -0.7022(10) 0.0542(14) Uani 1 1 d DU . .
H8A H 0.7766 0.1075 -0.6886 0.065 Uiso 1 1 calc R . .
H8B H 0.7186 0.1481 -0.7377 0.065 Uiso 1 1 calc R . .
C9 C 0.7137(16) 0.2576(17) -0.6987(10) 0.0546(16) Uani 1 1 d DU . .
H9A H 0.7700 0.2555 -0.6812 0.066 Uiso 1 1 calc R . .
H9B H 0.7139 0.2960 -0.7318 0.066 Uiso 1 1 calc R . .
C10 C 0.560(2) 0.3827(14) -0.6451(10) 0.0543(19) Uani 1 1 d DU . .
H10A H 0.4936 0.3828 -0.6320 0.082 Uiso 1 1 calc R . .
H10B H 0.5541 0.4397 -0.6697 0.082 Uiso 1 1 calc R . .
H10C H 0.5966 0.3847 -0.6179 0.082 Uiso 1 1 calc R . .
C11 C 0.0725(14) 0.2313(12) -0.5734(10) 0.0497(10) Uani 1 1 d DU . .
C12 C 0.0622(19) 0.1319(15) -0.5707(10) 0.0506(12) Uani 1 1 d DU . .
H12A H 0.1192 0.0876 -0.5902 0.061 Uiso 1 1 calc R . .
H12B H 0.0592 0.1016 -0.5358 0.061 Uiso 1 1 calc R . .
C13 C -0.0364(18) 0.1556(15) -0.5931(10) 0.0511(14) Uani 1 1 d DU . .
H13A H -0.0765 0.1190 -0.5731 0.061 Uiso 1 1 calc R . .
H13B H -0.0234 0.1387 -0.6276 0.061 Uiso 1 1 calc R . .
C14 C -0.0918(15) 0.2649(15) -0.5924(10) 0.0513(16) Uani 1 1 d DU . .
H14A H -0.1170 0.2946 -0.6252 0.062 Uiso 1 1 calc R . .
H14B H -0.1502 0.2766 -0.5671 0.062 Uiso 1 1 calc R . .
C15 C -0.0057(19) 0.4010(11) -0.5871(10) 0.0525(19) Uani 1 1 d DU . .
H15A H 0.0582 0.3894 -0.5742 0.079 Uiso 1 1 calc R . .
H15B H -0.0601 0.4488 -0.5688 0.079 Uiso 1 1 calc R . .
H15C H -0.0026 0.4258 -0.6225 0.079 Uiso 1 1 calc R . .
C16 C 0.171(2) 1.288(3) -1.0787(13) 0.082(4) Uani 1 1 d DU . .
C17 C 0.142(2) 1.382(3) -1.0990(10) 0.082(4) Uani 1 1 d DU . .
H17A H 0.1727 1.4189 -1.0838 0.098 Uiso 1 1 calc R . .
H17B H 0.0679 1.4147 -1.0953 0.098 Uiso 1 1 calc R . .
C18 C 0.182(2) 1.373(3) -1.1535(10) 0.082(4) Uani 1 1 d DU . .
H18A H 0.2214 1.4154 -1.1644 0.098 Uiso 1 1 calc R . .
H18B H 0.1244 1.3957 -1.1741 0.098 Uiso 1 1 calc R . .
C19 C 0.248(2) 1.268(3) -1.1621(13) 0.082(4) Uani 1 1 d DU . .
H19A H 0.2235 1.2452 -1.1879 0.098 Uiso 1 1 calc R . .
H19B H 0.3189 1.2607 -1.1710 0.098 Uiso 1 1 calc R . .
C20 C 0.284(2) 1.109(3) -1.1036(13) 0.082(4) Uani 1 1 d U . .
H20A H 0.3217 1.0822 -1.1339 0.123 Uiso 1 1 calc R . .
H20B H 0.2326 1.0807 -1.0919 0.123 Uiso 1 1 calc R . .
H20C H 0.3300 1.0943 -1.0778 0.123 Uiso 1 1 calc R . .
C21 C -0.1765(19) 1.2363(18) -0.8956(10) 0.036(6) Uani 1 1 d . . .
C22 C -0.157(3) 1.134(3) -0.8693(13) 0.078(6) Uani 1 1 d U . .
H22A H -0.1183 1.1217 -0.8402 0.093 Uiso 1 1 calc R . .
H22B H -0.1211 1.0846 -0.8921 0.093 Uiso 1 1 calc R . .
C23 C -0.270(2) 1.139(3) -0.8529(13) 0.078(6) Uani 1 1 d U . .
H23A H -0.2908 1.1075 -0.8759 0.094 Uiso 1 1 calc R . .
H23B H -0.2744 1.1057 -0.8188 0.094 Uiso 1 1 calc R . .
C24 C -0.335(3) 1.245(3) -0.8545(13) 0.078(6) Uani 1 1 d U . .
H24A H -0.3984 1.2571 -0.8690 0.094 Uiso 1 1 calc R . .
H24B H -0.3512 1.2651 -0.8207 0.094 Uiso 1 1 calc R . .
C25 C -0.316(2) 1.408(2) -0.9018(13) 0.064(6) Uani 1 1 d U . .
H25A H -0.2641 1.4260 -0.9235 0.096 Uiso 1 1 calc R . .
H25B H -0.3339 1.4426 -0.8722 0.096 Uiso 1 1 calc R . .
H25C H -0.3760 1.4266 -0.9198 0.096 Uiso 1 1 calc R . .
C26 C 0.3184(18) 1.1903(18) -0.9336(10) 0.035(6) Uani 1 1 d . . .
C27 C 0.372(2) 1.099(3) -0.9577(12) 0.067(5) Uani 1 1 d U . .
H27A H 0.3671 1.1123 -0.9940 0.081 Uiso 1 1 calc R . .
H27B H 0.3425 1.0493 -0.9439 0.081 Uiso 1 1 calc R . .
C28 C 0.484(2) 1.062(3) -0.9467(13) 0.068(5) Uani 1 1 d U . .
H28A H 0.5295 1.0539 -0.9778 0.081 Uiso 1 1 calc R . .
H28B H 0.5025 0.9997 -0.9247 0.081 Uiso 1 1 calc R . .
C29 C 0.488(2) 1.148(2) -0.9190(13) 0.068(5) Uani 1 1 d U . .
H29A H 0.5161 1.1230 -0.8864 0.081 Uiso 1 1 calc R . .
H29B H 0.5284 1.1840 -0.9398 0.081 Uiso 1 1 calc R . .
C30 C 0.358(2) 1.296(2) -0.8929(11) 0.055(5) Uani 1 1 d U . .
H30A H 0.2857 1.3307 -0.8904 0.082 Uiso 1 1 calc R . .
H30B H 0.3915 1.3366 -0.9144 0.082 Uiso 1 1 calc R . .
H30C H 0.3823 1.2815 -0.8597 0.082 Uiso 1 1 calc R . .
